data_7015733
loop_
_publ_author_name
'Chen, Yanmei'
'Zheng, Lina'
'She, Shixiong'
'Chen, Zhou'
'Hu, Bin'
'Li, Yahong'

_publ_section_title
;
 Two novel heterometallic Cu(II)-Sr(II) coordination polymers based on
 3,5-pyrazoledicarboxylic acid: synthesis, crystal structures and
 magnetic properties.
;
_journal_issue 18
_journal_name_full 'Dalton transactions (Cambridge, England : 2003)'
_journal_page_first 4970
_journal_page_last 4975
_journal_paper_doi 10.1039/c1dt10034c
_journal_volume 40
_journal_year 2011
_chemical_formula_moiety 'C10 H12 Cu2 N4 O13 Sr'
_chemical_formula_sum 'C10 H12 Cu2 N4 O13 Sr'
_chemical_formula_weight 610.96
_chemical_name_systematic
;
?
;
_space_group_IT_number 2
_symmetry_cell_setting triclinic
_symmetry_space_group_name_Hall '-P 1'
_symmetry_space_group_name_H-M 'P -1'
_atom_sites_solution_hydrogens geom
_atom_sites_solution_primary direct
_atom_sites_solution_secondary difmap
_audit_creation_method SHELXL-97
_cell_angle_alpha 92.37(3)
_cell_angle_beta 109.46(3)
_cell_angle_gamma 112.98(3)
_cell_formula_units_Z 2
_cell_length_a 9.1989(18)
_cell_length_b 9.3074(19)
_cell_length_c 11.665(2)
_cell_measurement_temperature 296(2)
_cell_volume 849.9(4)
_computing_cell_refinement 'Bruker FRAMBO'
_computing_data_collection 'Bruker FRAMBO'
_computing_data_reduction 'Bruker SAINT'
_computing_molecular_graphics 'Bruker SHELXTL'
_computing_publication_material 'Bruker SHELXTL'
_computing_structure_refinement 'SHELXL-97 (Sheldrick, 2008)'
_computing_structure_solution 'SHELXS-97 (Sheldrick, 2008)'
_diffrn_ambient_temperature 296(2)
_diffrn_measured_fraction_theta_full 1.000
_diffrn_measured_fraction_theta_max 1.000
_diffrn_measurement_device_type 'multiwire proportional'
_diffrn_measurement_method 'phi and omega scans'
_diffrn_radiation_monochromator graphite
_diffrn_radiation_source 'fine-focus sealed tube'
_diffrn_radiation_type MoK\a
_diffrn_radiation_wavelength 0.71073
_diffrn_reflns_av_R_equivalents 0.0208
_diffrn_reflns_av_sigmaI/netI 0.0171
_diffrn_reflns_limit_h_max 10
_diffrn_reflns_limit_h_min -10
_diffrn_reflns_limit_k_max 11
_diffrn_reflns_limit_k_min -11
_diffrn_reflns_limit_l_max 13
_diffrn_reflns_limit_l_min -13
_diffrn_reflns_number 12551
_diffrn_reflns_theta_full 25.00
_diffrn_reflns_theta_max 25.00
_diffrn_reflns_theta_min 1.89
_exptl_absorpt_coefficient_mu 5.691
_exptl_absorpt_correction_T_max 0.5999
_exptl_absorpt_correction_T_min 0.5483
_exptl_absorpt_correction_type multi-scan
_exptl_absorpt_process_details SADABS
_exptl_crystal_colour blue
_exptl_crystal_density_diffrn 2.387
_exptl_crystal_density_method 'not measured'
_exptl_crystal_description block
_exptl_crystal_F_000 600
_exptl_crystal_size_max 0.12
_exptl_crystal_size_mid 0.12
_exptl_crystal_size_min 0.10
_refine_diff_density_max 0.386
_refine_diff_density_min -0.922
_refine_diff_density_rms 0.123
_refine_ls_extinction_method none
_refine_ls_goodness_of_fit_ref 1.144
_refine_ls_hydrogen_treatment constr
_refine_ls_matrix_type full
_refine_ls_number_parameters 271
_refine_ls_number_reflns 2985
_refine_ls_number_restraints 0
_refine_ls_restrained_S_all 1.144
_refine_ls_R_factor_all 0.0245
_refine_ls_R_factor_gt 0.0220
_refine_ls_shift/su_max 0.001
_refine_ls_shift/su_mean 0.000
_refine_ls_structure_factor_coef Fsqd
_refine_ls_weighting_details 'calc w=1/[\s^2^(Fo^2^)+(0.0376P)^2^+0.2389P] where P=(Fo^2^+2Fc^2^)/3'
_refine_ls_weighting_scheme calc
_refine_ls_wR_factor_gt 0.0585
_refine_ls_wR_factor_ref 0.0600
_reflns_number_gt 2789
_reflns_number_total 2985
_reflns_threshold_expression >2sigma(I)
_cod_data_source_file c1dt10034c.txt
_cod_data_source_block t2
_cod_depositor_comments
;
The following automatic conversions were performed:
'_symmetry_cell_setting' value 'Triclinic' changed to 'triclinic'
according to '/home/saulius/struct/CIF-dictionaries/cif_core.dic'
dictionary named 'cif_core.dic' version 2.4.1 from 2010-06-29.

Automatic conversion script
Id: cif_fix_enum 1555 2011-01-17 13:19:09Z saulius 
;
_cod_original_cell_volume 849.9(3)
_cod_database_code 7015733

loop_
_symmetry_equiv_pos_as_xyz
'x, y, z'
'-x, -y, -z'

loop_
_atom_site_label
_atom_site_type_symbol
_atom_site_fract_x
_atom_site_fract_y
_atom_site_fract_z
_atom_site_U_iso_or_equiv
_atom_site_adp_type
_atom_site_occupancy
_atom_site_symmetry_multiplicity
_atom_site_calc_flag
_atom_site_refinement_flags
_atom_site_disorder_assembly
_atom_site_disorder_group
Sr1 Sr 0.77445(3) 0.50657(3) 0.06589(2) 0.01813(9) Uani 1 1 d . . .
O1 O 0.6701(2) 0.4521(2) -0.17919(15) 0.0210(4) Uani 1 1 d . . .
N1 N 0.5720(3) 0.3590(3) -0.41077(19) 0.0200(5) Uani 1 1 d . . .
C1 C 0.6795(3) 0.3708(3) -0.5522(2) 0.0164(5) Uani 1 1 d . . .
Cu2 Cu 0.43611(4) 0.32588(4) -0.31284(3) 0.01774(10) Uani 1 1 d . . .
O2 O 0.9430(2) 0.5184(2) -0.14196(17) 0.0271(4) Uani 1 1 d . . .
N2 N 0.5339(3) 0.3220(3) -0.53117(18) 0.0201(5) Uani 1 1 d . . .
C2 C 0.8177(3) 0.4427(3) -0.4393(2) 0.0177(5) Uani 1 1 d . . .
H2 H 0.9334 0.4876 -0.4254 0.021 Uiso 1 1 calc R . .
Cu3 Cu 0.32350(4) 0.19800(4) -0.66878(3) 0.01781(9) Uani 1 1 d . . .
O3 O 0.4841(2) 0.2600(2) -0.75642(16) 0.0243(4) Uani 1 1 d . . .
N3 N 0.7753(3) 0.7675(3) 0.45496(18) 0.0183(5) Uani 1 1 d . . .
C3 C 0.7425(3) 0.4317(3) -0.3524(2) 0.0178(5) Uani 1 1 d . . .
O4 O 0.7589(2) 0.3795(2) -0.72862(16) 0.0249(4) Uani 1 1 d . . .
N4 N 0.8140(3) 0.8117(3) 0.57445(18) 0.0179(4) Uani 1 1 d . . .
C4 C 0.6450(3) 0.3360(3) -0.6878(2) 0.0179(5) Uani 1 1 d . . .
O5 O 0.7247(2) 0.6739(2) 0.23237(15) 0.0207(4) Uani 1 1 d . . .
C5 C 0.7953(3) 0.4728(3) -0.2150(2) 0.0175(5) Uani 1 1 d . . .
O6 O 0.9973(2) 0.7393(2) 0.26956(16) 0.0229(4) Uani 1 1 d . . .
C6 C 0.9826(3) 0.8597(3) 0.6348(2) 0.0167(5) Uani 1 1 d . . .
O7 O 0.9147(2) 0.8907(2) 0.80732(15) 0.0226(4) Uani 1 1 d . . .
C7 C 1.0559(3) 0.8454(3) 0.5507(2) 0.0168(5) Uani 1 1 d . . .
H7 H 1.1698 0.8700 0.5663 0.020 Uiso 1 1 calc R . .
O8 O 1.1898(2) 0.9681(2) 0.84004(16) 0.0267(4) Uani 1 1 d . . .
C8 C 0.9179(3) 0.7856(3) 0.4377(2) 0.0161(5) Uani 1 1 d . . .
O9 O 0.9596(3) 0.7859(2) 0.02869(17) 0.0313(5) Uani 1 1 d . . .
H1WA H 0.9334 0.8133 -0.0412 0.047 Uiso 1 1 d R . .
H1WB H 0.9932 0.8606 0.0892 0.047 Uiso 1 1 d R . .
C9 C 1.0377(3) 0.9108(3) 0.7707(2) 0.0192(5) Uani 1 1 d . . .
O10 O 0.7323(2) 0.2164(2) -0.01594(18) 0.0305(5) Uani 1 1 d . . .
H2WA H 0.7379 0.1634 0.0417 0.046 Uiso 1 1 d R . .
H2WB H 0.8256 0.2280 -0.0220 0.046 Uiso 1 1 d R . .
C10 C 0.8839(3) 0.7322(3) 0.3061(2) 0.0170(5) Uani 1 1 d . . .
O11 O 0.4433(3) 0.3300(2) 0.01743(17) 0.0318(5) Uani 1 1 d . . .
H3WA H 0.3883 0.2496 -0.0419 0.048 Uiso 1 1 d R . .
H3WB H 0.4449 0.2881 0.0809 0.048 Uiso 1 1 d R . .
O12 O 0.4537(2) 0.1047(2) -0.24173(18) 0.0279(4) Uani 1 1 d . . .
H4WA H 0.3648 0.0512 -0.2276 0.042 Uiso 1 1 d R . .
H4WB H 0.5424 0.1305 -0.1763 0.042 Uiso 1 1 d R . .
O13 O 0.3315(3) -0.0351(3) -0.6482(3) 0.0516(7) Uani 1 1 d . . .
H5WA H 0.2367 -0.1162 -0.6674 0.077 Uiso 1 1 d R . .
H5WB H 0.3972 -0.0613 -0.6720 0.077 Uiso 1 1 d R . .

loop_
_atom_site_aniso_label
_atom_site_aniso_U_11
_atom_site_aniso_U_22
_atom_site_aniso_U_33
_atom_site_aniso_U_23
_atom_site_aniso_U_13
_atom_site_aniso_U_12
Sr1 0.01540(14) 0.02480(14) 0.01277(13) 0.00148(9) 0.00503(10) 0.00769(10)
O1 0.0173(9) 0.0283(10) 0.0145(8) -0.0007(7) 0.0052(7) 0.0080(7)
N1 0.0138(10) 0.0301(12) 0.0130(10) 0.0019(9) 0.0051(8) 0.0064(9)
C1 0.0154(12) 0.0184(12) 0.0168(12) 0.0052(10) 0.0084(10) 0.0066(10)
Cu2 0.01336(17) 0.02762(18) 0.01073(15) 0.00079(12) 0.00375(12) 0.00828(13)
O2 0.0164(10) 0.0375(11) 0.0200(9) -0.0046(8) -0.0004(8) 0.0115(8)
N2 0.0166(11) 0.0305(12) 0.0110(10) 0.0026(9) 0.0044(8) 0.0087(9)
C2 0.0143(12) 0.0214(13) 0.0181(12) 0.0052(10) 0.0064(10) 0.0078(10)
Cu3 0.01337(17) 0.02678(18) 0.01076(15) 0.00184(12) 0.00462(12) 0.00626(13)
O3 0.0173(9) 0.0386(11) 0.0133(8) 0.0051(8) 0.0065(7) 0.0080(8)
N3 0.0162(11) 0.0263(11) 0.0114(10) 0.0018(8) 0.0054(8) 0.0083(9)
C3 0.0162(12) 0.0198(12) 0.0159(12) 0.0026(10) 0.0038(10) 0.0084(10)
O4 0.0200(10) 0.0353(11) 0.0221(9) 0.0095(8) 0.0118(8) 0.0110(8)
N4 0.0156(11) 0.0253(11) 0.0113(10) 0.0012(8) 0.0047(8) 0.0078(9)
C4 0.0194(13) 0.0193(12) 0.0173(12) 0.0068(10) 0.0085(10) 0.0089(10)
O5 0.0173(9) 0.0314(10) 0.0129(8) 0.0010(7) 0.0041(7) 0.0116(8)
C5 0.0202(14) 0.0156(12) 0.0160(12) 0.0033(10) 0.0051(11) 0.0085(10)
O6 0.0202(9) 0.0321(10) 0.0188(9) 0.0022(8) 0.0105(8) 0.0113(8)
C6 0.0151(12) 0.0182(12) 0.0152(12) 0.0023(10) 0.0040(10) 0.0072(10)
O7 0.0172(9) 0.0357(10) 0.0133(8) 0.0038(7) 0.0063(7) 0.0094(8)
C7 0.0147(12) 0.0199(12) 0.0162(12) 0.0035(10) 0.0062(10) 0.0077(10)
O8 0.0149(9) 0.0391(11) 0.0165(9) 0.0040(8) 0.0022(8) 0.0056(8)
C8 0.0174(13) 0.0188(12) 0.0146(12) 0.0044(10) 0.0076(10) 0.0089(10)
O9 0.0467(13) 0.0292(10) 0.0179(9) 0.0052(8) 0.0136(9) 0.0150(9)
C9 0.0230(14) 0.0187(12) 0.0157(12) 0.0064(10) 0.0064(11) 0.0092(10)
O10 0.0261(10) 0.0318(11) 0.0295(10) 0.0115(9) 0.0052(8) 0.0124(8)
C10 0.0201(13) 0.0178(12) 0.0152(12) 0.0042(10) 0.0073(10) 0.0095(10)
O11 0.0321(11) 0.0410(12) 0.0164(9) 0.0079(8) 0.0075(8) 0.0110(9)
O12 0.0235(10) 0.0324(11) 0.0278(10) 0.0077(8) 0.0098(8) 0.0117(8)
O13 0.0374(13) 0.0284(12) 0.098(2) 0.0109(13) 0.0366(14) 0.0141(10)

loop_
_atom_type_symbol
_atom_type_description
_atom_type_scat_dispersion_real
_atom_type_scat_dispersion_imag
_atom_type_scat_source
C C 0.0033 0.0016 'International Tables Vol C Tables 4.2.6.8 and 6.1.1.4'
H H 0.0000 0.0000 'International Tables Vol C Tables 4.2.6.8 and 6.1.1.4'
Cu Cu 0.3201 1.2651 'International Tables Vol C Tables 4.2.6.8 and 6.1.1.4'
N N 0.0061 0.0033 'International Tables Vol C Tables 4.2.6.8 and 6.1.1.4'
O O 0.0106 0.0060 'International Tables Vol C Tables 4.2.6.8 and 6.1.1.4'
Sr Sr -1.5307 3.2498 'International Tables Vol C Tables 4.2.6.8 and 6.1.1.4'

loop_
_geom_angle_atom_site_label_1
_geom_angle_atom_site_label_2
_geom_angle_atom_site_label_3
_geom_angle
_geom_angle_site_symmetry_1
_geom_angle_site_symmetry_3
_geom_angle_publ_flag
O2 Sr1 O9 83.83(7) 2_765 . ?
O2 Sr1 O1 104.83(6) 2_765 . ?
O9 Sr1 O1 78.63(7) . . ?
O2 Sr1 O10 68.37(7) 2_765 . ?
O9 Sr1 O10 130.23(7) . . ?
O1 Sr1 O10 70.37(7) . . ?
O2 Sr1 O11 139.39(7) 2_765 . ?
O9 Sr1 O11 136.38(7) . . ?
O1 Sr1 O11 82.99(7) . . ?
O10 Sr1 O11 77.61(7) . . ?
O2 Sr1 O5 116.03(6) 2_765 . ?
O9 Sr1 O5 85.92(6) . . ?
O1 Sr1 O5 134.27(6) . . ?
O10 Sr1 O5 143.05(6) . . ?
O11 Sr1 O5 79.26(7) . . ?
O2 Sr1 O6 71.56(6) 2_765 . ?
O9 Sr1 O6 62.64(6) . . ?
O1 Sr1 O6 141.25(6) . . ?
O10 Sr1 O6 134.94(6) . . ?
O11 Sr1 O6 125.68(6) . . ?
O5 Sr1 O6 48.23(6) . . ?
O2 Sr1 O4 79.71(6) 2_765 1_556 ?
O9 Sr1 O4 134.70(6) . 1_556 ?
O1 Sr1 O4 146.44(6) . 1_556 ?
O10 Sr1 O4 81.18(6) . 1_556 ?
O11 Sr1 O4 73.62(6) . 1_556 ?
O5 Sr1 O4 64.79(6) . 1_556 ?
O6 Sr1 O4 72.13(6) . 1_556 ?
O2 Sr1 O11 155.49(6) 2_765 2_665 ?
O9 Sr1 O11 71.96(7) . 2_665 ?
O1 Sr1 O11 74.64(6) . 2_665 ?
O10 Sr1 O11 131.16(7) . 2_665 ?
O11 Sr1 O11 65.11(7) . 2_665 ?
O5 Sr1 O11 59.64(6) . 2_665 ?
O6 Sr1 O11 93.31(6) . 2_665 ?
O4 Sr1 O11 114.68(6) 1_556 2_665 ?
O2 Sr1 C10 91.47(7) 2_765 . ?
O9 Sr1 C10 76.83(7) . . ?
O1 Sr1 C10 148.76(6) . . ?
O10 Sr1 C10 140.87(7) . . ?
O11 Sr1 C10 101.94(8) . . ?
O5 Sr1 C10 25.19(6) . . ?
O6 Sr1 C10 23.88(6) . . ?
O4 Sr1 C10 61.85(6) 1_556 . ?
O11 Sr1 C10 79.57(7) 2_665 . ?
O2 Sr1 O2 65.30(7) 2_765 . ?
O9 Sr1 O2 60.94(6) . . ?
O1 Sr1 O2 42.39(5) . . ?
O10 Sr1 O2 69.96(6) . . ?
O11 Sr1 O2 122.78(6) . . ?
O5 Sr1 O2 146.81(5) . . ?
O6 Sr1 O2 110.44(5) . . ?
O4 Sr1 O2 140.68(5) 1_556 . ?
O11 Sr1 O2 104.45(5) 2_665 . ?
C10 Sr1 O2 132.75(6) . . ?
O2 Sr1 Sr1 173.45(5) 2_765 2_665 ?
O9 Sr1 Sr1 102.71(6) . 2_665 ?
O1 Sr1 Sr1 76.53(5) . 2_665 ?
O10 Sr1 Sr1 106.54(6) . 2_665 ?
O11 Sr1 Sr1 34.08(5) . 2_665 ?
O5 Sr1 Sr1 65.28(5) . 2_665 ?
O6 Sr1 Sr1 111.54(5) . 2_665 ?
O4 Sr1 Sr1 95.61(5) 1_556 2_665 ?
O11 Sr1 Sr1 31.02(4) 2_665 2_665 ?
C10 Sr1 Sr1 90.33(6) . 2_665 ?
O2 Sr1 Sr1 117.51(4) . 2_665 ?
C5 O1 Cu2 114.13(15) . . ?
C5 O1 Sr1 111.58(14) . . ?
Cu2 O1 Sr1 131.28(8) . . ?
N2 N1 C3 108.7(2) . . ?
N2 N1 Cu2 133.07(17) . . ?
C3 N1 Cu2 118.17(17) . . ?
N2 C1 C2 108.9(2) . . ?
N2 C1 C4 111.7(2) . . ?
C2 C1 C4 139.4(2) . . ?
N1 Cu2 N3 93.38(9) . 2_665 ?
N1 Cu2 O5 166.46(9) . 2_665 ?
N3 Cu2 O5 80.36(8) 2_665 2_665 ?
N1 Cu2 O1 80.37(8) . . ?
N3 Cu2 O1 170.65(8) 2_665 . ?
O5 Cu2 O1 104.22(7) 2_665 . ?
N1 Cu2 O12 100.36(9) . . ?
N3 Cu2 O12 101.68(9) 2_665 . ?
O5 Cu2 O12 92.69(8) 2_665 . ?
O1 Cu2 O12 86.37(8) . . ?
C5 O2 Sr1 150.75(17) . 2_765 ?
C5 O2 Sr1 83.25(15) . . ?
Sr1 O2 Sr1 114.70(7) 2_765 . ?
N1 N2 C1 109.1(2) . . ?
N1 N2 Cu3 132.83(17) . . ?
C1 N2 Cu3 117.65(17) . . ?
C3 C2 C1 104.0(2) . . ?
C3 C2 H2 128.0 . . ?
C1 C2 H2 128.0 . . ?
N4 Cu3 N2 93.56(9) 2_665 . ?
N4 Cu3 O3 167.26(9) 2_665 . ?
N2 Cu3 O3 80.00(8) . . ?
N4 Cu3 O7 79.18(8) 2_665 2_665 ?
N2 Cu3 O7 166.43(9) . 2_665 ?
O3 Cu3 O7 104.75(7) . 2_665 ?
N4 Cu3 O13 97.13(10) 2_665 . ?
N2 Cu3 O13 95.81(10) . . ?
O3 Cu3 O13 94.47(9) . . ?
O7 Cu3 O13 96.47(10) 2_665 . ?
C4 O3 Cu3 116.67(15) . . ?
N4 N3 C8 108.8(2) . . ?
N4 N3 Cu2 133.50(17) . 2_665 ?
C8 N3 Cu2 117.55(16) . 2_665 ?
N1 C3 C2 109.3(2) . . ?
N1 C3 C5 111.8(2) . . ?
C2 C3 C5 138.9(2) . . ?
C4 O4 Sr1 130.61(16) . 1_554 ?
N3 N4 C6 108.5(2) . . ?
N3 N4 Cu3 132.37(17) . 2_665 ?
C6 N4 Cu3 118.87(16) . 2_665 ?
O4 C4 O3 124.0(2) . . ?
O4 C4 C1 122.7(2) . . ?
O3 C4 C1 113.3(2) . . ?
C10 O5 Cu2 115.11(15) . 2_665 ?
C10 O5 Sr1 92.25(14) . . ?
Cu2 O5 Sr1 145.29(9) 2_665 . ?
O2 C5 O1 122.7(2) . . ?
O2 C5 C3 123.0(2) . . ?
O1 C5 C3 114.2(2) . . ?
C10 O6 Sr1 92.90(15) . . ?
N4 C6 C7 109.7(2) . . ?
N4 C6 C9 112.3(2) . . ?
C7 C6 C9 138.1(2) . . ?
C9 O7 Cu3 115.12(15) . 2_665 ?
C6 C7 C8 103.3(2) . . ?
C6 C7 H7 128.4 . . ?
C8 C7 H7 128.4 . . ?
N3 C8 C7 109.7(2) . . ?
N3 C8 C10 112.1(2) . . ?
C7 C8 C10 138.1(2) . . ?
Sr1 O9 H1WA 122.4 . . ?
Sr1 O9 H1WB 111.8 . . ?
H1WA O9 H1WB 112.9 . . ?
O8 C9 O7 124.3(2) . . ?
O8 C9 C6 121.3(2) . . ?
O7 C9 C6 114.4(2) . . ?
Sr1 O10 H2WA 111.0 . . ?
Sr1 O10 H2WB 106.1 . . ?
H2WA O10 H2WB 97.1 . . ?
O6 C10 O5 122.3(2) . . ?
O6 C10 C8 122.8(2) . . ?
O5 C10 C8 114.9(2) . . ?
O6 C10 Sr1 63.22(13) . . ?
O5 C10 Sr1 62.56(13) . . ?
C8 C10 Sr1 159.02(17) . . ?
Sr1 O11 Sr1 114.89(7) . 2_665 ?
Sr1 O11 H3WA 118.5 . . ?
Sr1 O11 H3WA 98.1 2_665 . ?
Sr1 O11 H3WB 103.2 . . ?
Sr1 O11 H3WB 119.6 2_665 . ?
H3WA O11 H3WB 102.9 . . ?
Cu2 O12 H4WA 109.5 . . ?
Cu2 O12 H4WB 111.1 . . ?
H4WA O12 H4WB 110.1 . . ?
Cu3 O13 H5WA 117.3 . . ?
Cu3 O13 H5WB 120.6 . . ?
H5WA O13 H5WB 108.7 . . ?

loop_
_geom_bond_atom_site_label_1
_geom_bond_atom_site_label_2
_geom_bond_distance
_geom_bond_site_symmetry_2
_geom_bond_publ_flag
Sr1 O2 2.559(2) 2_765 ?
Sr1 O9 2.642(2) . ?
Sr1 O1 2.6502(18) . ?
Sr1 O10 2.660(2) . ?
Sr1 O11 2.677(2) . ?
Sr1 O5 2.7029(19) . ?
Sr1 O6 2.720(2) . ?
Sr1 O4 2.7379(19) 1_556 ?
Sr1 O11 2.911(2) 2_665 ?
Sr1 C10 3.043(3) . ?
Sr1 O2 3.270(2) . ?
Sr1 Sr1 4.7121(13) 2_665 ?
O1 C5 1.300(3) . ?
O1 Cu2 2.020(2) . ?
N1 N2 1.324(3) . ?
N1 C3 1.343(3) . ?
N1 Cu2 1.908(2) . ?
C1 N2 1.346(3) . ?
C1 C2 1.395(4) . ?
C1 C4 1.500(3) . ?
Cu2 N3 1.923(2) 2_665 ?
Cu2 O5 1.9992(18) 2_665 ?
Cu2 O12 2.295(2) . ?
O2 C5 1.225(3) . ?
O2 Sr1 2.559(2) 2_765 ?
N2 Cu3 1.920(2) . ?
C2 C3 1.392(4) . ?
C2 H2 0.9300 . ?
Cu3 N4 1.915(2) 2_665 ?
Cu3 O3 1.9874(18) . ?
Cu3 O7 2.052(2) 2_665 ?
Cu3 O13 2.220(2) . ?
O3 C4 1.296(3) . ?
N3 N4 1.322(3) . ?
N3 C8 1.340(3) . ?
N3 Cu2 1.923(2) 2_665 ?
C3 C5 1.496(3) . ?
O4 C4 1.227(3) . ?
O4 Sr1 2.7379(19) 1_554 ?
N4 C6 1.344(3) . ?
N4 Cu3 1.915(2) 2_665 ?
O5 C10 1.296(3) . ?
O5 Cu2 1.9992(18) 2_665 ?
O6 C10 1.234(3) . ?
C6 C7 1.391(4) . ?
C6 C9 1.487(3) . ?
O7 C9 1.289(3) . ?
O7 Cu3 2.052(2) 2_665 ?
C7 C8 1.390(3) . ?
C7 H7 0.9300 . ?
O8 C9 1.234(3) . ?
C8 C10 1.481(3) . ?
O9 H1WA 0.8499 . ?
O9 H1WB 0.8500 . ?
O10 H2WA 0.8501 . ?
O10 H2WB 0.8499 . ?
O11 Sr1 2.911(2) 2_665 ?
O11 H3WA 0.8500 . ?
O11 H3WB 0.8499 . ?
O12 H4WA 0.8500 . ?
O12 H4WB 0.8500 . ?
O13 H5WA 0.8500 . ?
O13 H5WB 0.8501 . ?

loop_
_geom_hbond_atom_site_label_D
_geom_hbond_atom_site_label_H
_geom_hbond_atom_site_label_A
_geom_hbond_distance_DH
_geom_hbond_distance_HA
_geom_hbond_distance_DA
_geom_hbond_angle_DHA
_geom_hbond_site_symmetry_A
O9 H1WA O7 0.85 1.92 2.757(3) 170.4 1_554
O9 H1WB O7 0.85 2.26 3.064(3) 158.7 2_776
O10 H2WA O8 0.85 2.00 2.819(3) 160.9 2_766
O10 H2WB O9 0.85 2.06 2.895(3) 169.2 2_765
O11 H3WA O5 0.85 2.39 2.798(3) 110.3 2_665
O11 H3WA O8 0.85 2.53 3.338(3) 159.8 1_444
O11 H3WB O3 0.85 1.86 2.683(3) 162.8 1_556
O12 H4WA O8 0.85 1.93 2.766(3) 166.3 1_444
O12 H4WB O10 0.85 1.95 2.790(3) 169.6 .
O13 H5WA O6 0.85 1.93 2.758(3) 164.4 1_444
O13 H5WB O12 0.85 2.09 2.931(3) 169.2 2_654

loop_
_geom_torsion_atom_site_label_1
_geom_torsion_atom_site_label_2
_geom_torsion_atom_site_label_3
_geom_torsion_atom_site_label_4
_geom_torsion
_geom_torsion_site_symmetry_1
_geom_torsion_site_symmetry_2
_geom_torsion_site_symmetry_3
_geom_torsion_site_symmetry_4
_geom_torsion_publ_flag
O2 Sr1 O1 C5 -20.08(17) 2_765 . . . ?
O9 Sr1 O1 C5 60.33(16) . . . . ?
O10 Sr1 O1 C5 -80.12(16) . . . . ?
O11 Sr1 O1 C5 -159.42(16) . . . . ?
O5 Sr1 O1 C5 133.03(15) . . . . ?
O6 Sr1 O1 C5 58.80(19) . . . . ?
O4 Sr1 O1 C5 -113.80(16) 1_556 . . . ?
O11 Sr1 O1 C5 134.53(16) 2_665 . . . ?
C10 Sr1 O1 C5 99.09(19) . . . . ?
O2 Sr1 O1 C5 1.31(14) . . . . ?
Sr1 Sr1 O1 C5 166.53(16) 2_665 . . . ?
O2 Sr1 O1 Cu2 138.69(11) 2_765 . . . ?
O9 Sr1 O1 Cu2 -140.90(12) . . . . ?
O10 Sr1 O1 Cu2 78.64(12) . . . . ?
O11 Sr1 O1 Cu2 -0.66(11) . . . . ?
O5 Sr1 O1 Cu2 -68.20(14) . . . . ?
O6 Sr1 O1 Cu2 -142.43(10) . . . . ?
O4 Sr1 O1 Cu2 44.97(17) 1_556 . . . ?
O11 Sr1 O1 Cu2 -66.70(11) 2_665 . . . ?
C10 Sr1 O1 Cu2 -102.14(14) . . . . ?
O2 Sr1 O1 Cu2 160.08(16) . . . . ?
Sr1 Sr1 O1 Cu2 -34.70(10) 2_665 . . . ?
N2 N1 Cu2 N3 -3.7(3) . . . 2_665 ?
C3 N1 Cu2 N3 177.6(2) . . . 2_665 ?
N2 N1 Cu2 O5 -65.6(5) . . . 2_665 ?
C3 N1 Cu2 O5 115.7(3) . . . 2_665 ?
N2 N1 Cu2 O1 -176.7(3) . . . . ?
C3 N1 Cu2 O1 4.63(19) . . . . ?
N2 N1 Cu2 O12 98.8(3) . . . . ?
C3 N1 Cu2 O12 -79.8(2) . . . . ?
C5 O1 Cu2 N1 -9.91(17) . . . . ?
Sr1 O1 Cu2 N1 -168.26(13) . . . . ?
C5 O1 Cu2 N3 -58.5(6) . . . 2_665 ?
Sr1 O1 Cu2 N3 143.1(5) . . . 2_665 ?
C5 O1 Cu2 O5 -176.89(16) . . . 2_665 ?
Sr1 O1 Cu2 O5 24.76(13) . . . 2_665 ?
C5 O1 Cu2 O12 91.25(17) . . . . ?
Sr1 O1 Cu2 O12 -67.10(11) . . . . ?
O2 Sr1 O2 C5 155.87(19) 2_765 . . . ?
O9 Sr1 O2 C5 -107.22(16) . . . . ?
O1 Sr1 O2 C5 -1.30(14) . . . . ?
O10 Sr1 O2 C5 81.18(16) . . . . ?
O11 Sr1 O2 C5 21.63(17) . . . . ?
O5 Sr1 O2 C5 -103.80(16) . . . . ?
O6 Sr1 O2 C5 -147.02(15) . . . . ?
O4 Sr1 O2 C5 126.52(15) 1_556 . . . ?
O11 Sr1 O2 C5 -47.82(16) 2_665 . . . ?
C10 Sr1 O2 C5 -136.89(15) . . . . ?
Sr1 Sr1 O2 C5 -17.54(16) 2_665 . . . ?
O2 Sr1 O2 Sr1 0.0 2_765 . . 2_765 ?
O9 Sr1 O2 Sr1 96.91(9) . . . 2_765 ?
O1 Sr1 O2 Sr1 -157.17(12) . . . 2_765 ?
O10 Sr1 O2 Sr1 -74.69(9) . . . 2_765 ?
O11 Sr1 O2 Sr1 -134.24(8) . . . 2_765 ?
O5 Sr1 O2 Sr1 100.32(11) . . . 2_765 ?
O6 Sr1 O2 Sr1 57.11(9) . . . 2_765 ?
O4 Sr1 O2 Sr1 -29.35(12) 1_556 . . 2_765 ?
O11 Sr1 O2 Sr1 156.31(7) 2_665 . . 2_765 ?
C10 Sr1 O2 Sr1 67.24(11) . . . 2_765 ?
Sr1 Sr1 O2 Sr1 -173.41(5) 2_665 . . 2_765 ?
C3 N1 N2 C1 -0.2(3) . . . . ?
Cu2 N1 N2 C1 -178.97(19) . . . . ?
C3 N1 N2 Cu3 171.81(19) . . . . ?
Cu2 N1 N2 Cu3 -6.9(4) . . . . ?
C2 C1 N2 N1 0.0(3) . . . . ?
C4 C1 N2 N1 -178.5(2) . . . . ?
C2 C1 N2 Cu3 -173.38(17) . . . . ?
C4 C1 N2 Cu3 8.0(3) . . . . ?
N2 C1 C2 C3 0.2(3) . . . . ?
C4 C1 C2 C3 178.1(3) . . . . ?
N1 N2 Cu3 N4 12.0(3) . . . 2_665 ?
C1 N2 Cu3 N4 -176.56(19) . . . 2_665 ?
N1 N2 Cu3 O3 -179.1(3) . . . . ?
C1 N2 Cu3 O3 -7.64(19) . . . . ?
N1 N2 Cu3 O7 69.1(5) . . . 2_665 ?
C1 N2 Cu3 O7 -119.5(3) . . . 2_665 ?
N1 N2 Cu3 O13 -85.6(3) . . . . ?
C1 N2 Cu3 O13 85.9(2) . . . . ?
N4 Cu3 O3 C4 66.2(4) 2_665 . . . ?
N2 Cu3 O3 C4 5.74(19) . . . . ?
O7 Cu3 O3 C4 172.72(18) 2_665 . . . ?
O13 Cu3 O3 C4 -89.4(2) . . . . ?
N2 N1 C3 C2 0.3(3) . . . . ?
Cu2 N1 C3 C2 179.29(17) . . . . ?
N2 N1 C3 C5 -178.3(2) . . . . ?
Cu2 N1 C3 C5 0.7(3) . . . . ?
C1 C2 C3 N1 -0.3(3) . . . . ?
C1 C2 C3 C5 177.8(3) . . . . ?
C8 N3 N4 C6 0.4(3) . . . . ?
Cu2 N3 N4 C6 175.44(19) 2_665 . . . ?
C8 N3 N4 Cu3 -173.87(18) . . . 2_665 ?
Cu2 N3 N4 Cu3 1.2(4) 2_665 . . 2_665 ?
Sr1 O4 C4 O3 40.1(4) 1_554 . . . ?
Sr1 O4 C4 C1 -138.0(2) 1_554 . . . ?
Cu3 O3 C4 O4 178.8(2) . . . . ?
Cu3 O3 C4 C1 -3.0(3) . . . . ?
N2 C1 C4 O4 175.2(2) . . . . ?
C2 C1 C4 O4 -2.8(5) . . . . ?
N2 C1 C4 O3 -3.1(3) . . . . ?
C2 C1 C4 O3 179.0(3) . . . . ?
O2 Sr1 O5 C10 13.76(16) 2_765 . . . ?
O9 Sr1 O5 C10 -67.34(15) . . . . ?
O1 Sr1 O5 C10 -137.13(13) . . . . ?
O10 Sr1 O5 C10 101.85(16) . . . . ?
O11 Sr1 O5 C10 153.87(15) . . . . ?
O6 Sr1 O5 C10 -10.99(13) . . . . ?
O4 Sr1 O5 C10 77.05(14) 1_556 . . . ?
O11 Sr1 O5 C10 -138.80(15) 2_665 . . . ?
O2 Sr1 O5 C10 -70.33(17) . . . . ?
Sr1 Sr1 O5 C10 -173.34(15) 2_665 . . . ?
O2 Sr1 O5 Cu2 -129.62(14) 2_765 . . 2_665 ?
O9 Sr1 O5 Cu2 149.27(15) . . . 2_665 ?
O1 Sr1 O5 Cu2 79.49(17) . . . 2_665 ?
O10 Sr1 O5 Cu2 -41.53(19) . . . 2_665 ?
O11 Sr1 O5 Cu2 10.49(14) . . . 2_665 ?
O6 Sr1 O5 Cu2 -154.38(18) . . . 2_665 ?
O4 Sr1 O5 Cu2 -66.33(15) 1_556 . . 2_665 ?
O11 Sr1 O5 Cu2 77.82(15) 2_665 . . 2_665 ?
C10 Sr1 O5 Cu2 -143.4(2) . . . 2_665 ?
O2 Sr1 O5 Cu2 146.28(12) . . . 2_665 ?
Sr1 Sr1 O5 Cu2 43.27(13) 2_665 . . 2_665 ?
Sr1 O2 C5 O1 132.7(3) 2_765 . . . ?
Sr1 O2 C5 O1 2.1(2) . . . . ?
Sr1 O2 C5 C3 -45.5(5) 2_765 . . . ?
Sr1 O2 C5 C3 -176.0(2) . . . . ?
Cu2 O1 C5 O2 -165.4(2) . . . . ?
Sr1 O1 C5 O2 -2.8(3) . . . . ?
Cu2 O1 C5 C3 12.8(3) . . . . ?
Sr1 O1 C5 C3 175.49(16) . . . . ?
N1 C3 C5 O2 169.2(2) . . . . ?
C2 C3 C5 O2 -8.9(5) . . . . ?
N1 C3 C5 O1 -9.1(3) . . . . ?
C2 C3 C5 O1 172.9(3) . . . . ?
O2 Sr1 O6 C10 -145.07(16) 2_765 . . . ?
O9 Sr1 O6 C10 122.35(16) . . . . ?
O1 Sr1 O6 C10 124.05(15) . . . . ?
O10 Sr1 O6 C10 -116.93(15) . . . . ?
O11 Sr1 O6 C10 -6.84(17) . . . . ?
O5 Sr1 O6 C10 11.57(13) . . . . ?
O4 Sr1 O6 C10 -60.25(15) 1_556 . . . ?
O11 Sr1 O6 C10 54.64(15) 2_665 . . . ?
O2 Sr1 O6 C10 161.40(14) . . . . ?
Sr1 Sr1 O6 C10 28.79(15) 2_665 . . . ?
N3 N4 C6 C7 -0.1(3) . . . . ?
Cu3 N4 C6 C7 175.01(17) 2_665 . . . ?
N3 N4 C6 C9 -179.6(2) . . . . ?
Cu3 N4 C6 C9 -4.5(3) 2_665 . . . ?
N4 C6 C7 C8 -0.1(3) . . . . ?
C9 C6 C7 C8 179.1(3) . . . . ?
N4 N3 C8 C7 -0.5(3) . . . . ?
Cu2 N3 C8 C7 -176.44(17) 2_665 . . . ?
N4 N3 C8 C10 177.7(2) . . . . ?
Cu2 N3 C8 C10 1.7(3) 2_665 . . . ?
C6 C7 C8 N3 0.4(3) . . . . ?
C6 C7 C8 C10 -177.1(3) . . . . ?
Cu3 O7 C9 O8 177.3(2) 2_665 . . . ?
Cu3 O7 C9 C6 -2.3(3) 2_665 . . . ?
N4 C6 C9 O8 -175.4(2) . . . . ?
C7 C6 C9 O8 5.4(5) . . . . ?
N4 C6 C9 O7 4.3(3) . . . . ?
C7 C6 C9 O7 -175.0(3) . . . . ?
Sr1 O6 C10 O5 -21.6(2) . . . . ?
Sr1 O6 C10 C8 156.8(2) . . . . ?
Cu2 O5 C10 O6 179.75(19) 2_665 . . . ?
Sr1 O5 C10 O6 21.8(2) . . . . ?
Cu2 O5 C10 C8 1.2(3) 2_665 . . . ?
Sr1 O5 C10 C8 -156.77(18) . . . . ?
Cu2 O5 C10 Sr1 157.97(15) 2_665 . . . ?
N3 C8 C10 O6 179.6(2) . . . . ?
C7 C8 C10 O6 -3.0(5) . . . . ?
N3 C8 C10 O5 -1.9(3) . . . . ?
C7 C8 C10 O5 175.5(3) . . . . ?
N3 C8 C10 Sr1 -79.8(5) . . . . ?
C7 C8 C10 Sr1 97.6(5) . . . . ?
O2 Sr1 C10 O6 32.92(15) 2_765 . . . ?
O9 Sr1 C10 O6 -50.40(14) . . . . ?
O1 Sr1 C10 O6 -89.48(18) . . . . ?
O10 Sr1 C10 O6 89.35(17) . . . . ?
O11 Sr1 C10 O6 174.32(14) . . . . ?
O5 Sr1 C10 O6 -159.4(2) . . . . ?
O4 Sr1 C10 O6 110.42(16) 1_556 . . . ?
O11 Sr1 C10 O6 -124.12(15) 2_665 . . . ?
O2 Sr1 C10 O6 -24.02(18) . . . . ?
Sr1 Sr1 C10 O6 -153.39(14) 2_665 . . . ?
O2 Sr1 C10 O5 -167.66(14) 2_765 . . . ?
O9 Sr1 C10 O5 109.02(15) . . . . ?
O1 Sr1 C10 O5 69.95(18) . . . . ?
O10 Sr1 C10 O5 -111.22(15) . . . . ?
O11 Sr1 C10 O5 -26.25(15) . . . . ?
O6 Sr1 C10 O5 159.4(2) . . . . ?
O4 Sr1 C10 O5 -90.15(15) 1_556 . . . ?
O11 Sr1 C10 O5 35.30(13) 2_665 . . . ?
O2 Sr1 C10 O5 135.41(13) . . . . ?
Sr1 Sr1 C10 O5 6.04(13) 2_665 . . . ?
O2 Sr1 C10 C8 -79.4(5) 2_765 . . . ?
O9 Sr1 C10 C8 -162.7(5) . . . . ?
O1 Sr1 C10 C8 158.2(4) . . . . ?
O10 Sr1 C10 C8 -23.0(5) . . . . ?
O11 Sr1 C10 C8 62.0(5) . . . . ?
O5 Sr1 C10 C8 88.2(5) . . . . ?
O6 Sr1 C10 C8 -112.3(5) . . . . ?
O4 Sr1 C10 C8 -1.9(5) 1_556 . . . ?
O11 Sr1 C10 C8 123.5(5) 2_665 . . . ?
O2 Sr1 C10 C8 -136.4(5) . . . . ?
Sr1 Sr1 C10 C8 94.3(5) 2_665 . . . ?
O2 Sr1 O11 Sr1 179.08(7) 2_765 . . 2_665 ?
O9 Sr1 O11 Sr1 -10.93(12) . . . 2_665 ?
O1 Sr1 O11 Sr1 -76.28(8) . . . 2_665 ?
O10 Sr1 O11 Sr1 -147.65(8) . . . 2_665 ?
O5 Sr1 O11 Sr1 61.37(7) . . . 2_665 ?
O6 Sr1 O11 Sr1 75.24(9) . . . 2_665 ?
O4 Sr1 O11 Sr1 128.04(8) 1_556 . . 2_665 ?
O11 Sr1 O11 Sr1 0.0 2_665 . . 2_665 ?
C10 Sr1 O11 Sr1 72.42(8) . . . 2_665 ?
O2 Sr1 O11 Sr1 -91.63(9) . . . 2_665 ?
